data_2236618
loop_
_publ_author_name
'Rivera, Augusto'
'Nerio, Luz Stella'
'R\'ios-Motta, Jaime'
'Ku\<cer\'akov\'a, Monika'
'Du\<sek, Michal'

_publ_section_title
;
 4,4'-Difluoro-2,2'-[imidazolidine-1,3-diylbis(methylene)]diphenol
;
_journal_coeditor_code SJ5264
_journal_issue 10
_journal_name_full 'Acta Crystallographica Section E'
_journal_page_first o3043
_journal_page_last o3044
_journal_paper_doi 10.1107/S1600536812040329
_journal_volume 68
_journal_year 2012
_chemical_formula_iupac 'C17 H18 F2 N2 O2'
_chemical_formula_moiety 'C17 H18 F2 N2 O2'
_chemical_formula_sum 'C17 H18 F2 N2 O2'
_chemical_formula_weight 320.3
_chemical_name_systematic
;
4,4'-Difluoro-2,2'-[imidazolidine-1,3-diylbis(methylene)]diphenol
;
_space_group_IT_number 14
_symmetry_cell_setting monoclinic
_symmetry_space_group_name_Hall '-P 2yn'
_symmetry_space_group_name_H-M 'P 1 21/n 1'
_cell_angle_alpha 90
_cell_angle_beta 99.4807(17)
_cell_angle_gamma 90
_cell_formula_units_Z 4
_cell_length_a 9.5952(2)
_cell_length_b 9.7018(2)
_cell_length_c 16.2065(3)
_cell_measurement_reflns_used 21321
_cell_measurement_temperature 119.9(6)
_cell_measurement_theta_max 67.02
_cell_measurement_theta_min 4.55
_cell_volume 1488.07(5)
_computing_cell_refinement
;
CrysAlis PRO (Agilent, 2010)
;
_computing_data_collection
;
CrysAlis PRO (Agilent, 2010)
;
_computing_data_reduction
;
CrysAlis PRO (Agilent, 2010)
;
_computing_molecular_graphics 'DIAMOND (Brandenburg & Putz, 2005)'
_computing_publication_material '<i>JANA2006</i> (Pet\<r\'i\<cek <i>et al.</i>, 2006)'
_computing_structure_refinement '<i>JANA2006</i> (Pet\<r\'i\<cek <i>et al.</i>, 2006)'
_computing_structure_solution '<i>SUPERFLIP</i> (Palatinus & Chapuis, 2007)'
_diffrn_ambient_temperature 119.9
_diffrn_detector_area_resol_mean 10.3784
_diffrn_measured_fraction_theta_full 1
_diffrn_measured_fraction_theta_max 1
_diffrn_measurement_device 'four-cycle diffractometer'
_diffrn_measurement_device_type 'Agilent Xcalibur (Atlas, Gemini ultra)'
_diffrn_measurement_method '\w scans'
_diffrn_radiation_monochromator mirror
_diffrn_radiation_source 'Enhance Ultra (Cu) X-ray Source'
_diffrn_radiation_type 'Cu K\a'
_diffrn_radiation_wavelength 1.5418
_diffrn_reflns_av_R_equivalents 0.0253
_diffrn_reflns_av_sigmaI/netI 0.007
_diffrn_reflns_limit_h_max 11
_diffrn_reflns_limit_h_min -11
_diffrn_reflns_limit_k_max 11
_diffrn_reflns_limit_k_min -11
_diffrn_reflns_limit_l_max 19
_diffrn_reflns_limit_l_min -19
_diffrn_reflns_number 35554
_diffrn_reflns_reduction_process
;
Integration of the CCD images was done by program CrysAlisPro
(Agilent Technologies, 2010). The same program was used for indexing of the
crystal shape and absorption correction.
;
_diffrn_reflns_theta_full 67.12
_diffrn_reflns_theta_max 67.12
_diffrn_reflns_theta_min 5.02
_diffrn_standards_number 0
_exptl_absorpt_coefficient_mu 0.938
_exptl_absorpt_correction_T_max 1
_exptl_absorpt_correction_T_min 0.123
_exptl_absorpt_correction_type multi-scan
_exptl_absorpt_process_details
;
(CrysAlis PRO; Agilent, 2010)
;
_exptl_crystal_colour white
_exptl_crystal_density_diffrn 1.4294
_exptl_crystal_description 'polygon shape'
_exptl_crystal_F_000 672
_exptl_crystal_size_max 0.347
_exptl_crystal_size_mid 0.217
_exptl_crystal_size_min 0.206
_refine_diff_density_max 0.19
_refine_diff_density_min -0.17
_refine_ls_extinction_coef 9E2(4)
_refine_ls_extinction_method 'B-C type 1 Gaussian isotropic (Becker & Coppens, 1974)'
_refine_ls_goodness_of_fit_ref 2.21
_refine_ls_hydrogen_treatment mixed
_refine_ls_number_constraints 66
_refine_ls_number_parameters 215
_refine_ls_number_reflns 2669
_refine_ls_number_restraints 0
_refine_ls_R_factor_all 0.0336
_refine_ls_R_factor_gt 0.0312
_refine_ls_shift/su_max 0.0092
_refine_ls_shift/su_mean 0.0011
_refine_ls_structure_factor_coef Fsqd
_refine_ls_weighting_details w=1/(\s^2^(I)+0.0016I^2^)
_refine_ls_weighting_scheme sigma
_refine_ls_wR_factor_gt 0.1061
_refine_ls_wR_factor_ref 0.1078
_reflns_number_gt 2452
_reflns_number_total 2669
_reflns_threshold_expression I>3\s(I)
_cod_data_source_file sj5264.cif
_cod_data_source_block I
_cod_original_sg_symbol_Hall '-P 2yabc'
_cod_original_sg_symbol_H-M 'P 21/n'
_cod_database_code 2236618
_cod_database_fobs_code 2236618

loop_
_symmetry_equiv_pos_site_id
_symmetry_equiv_pos_as_xyz
1 x,y,z
2 -x+1/2,y+1/2,-z+1/2
3 -x,-y,-z
4 x+1/2,-y+1/2,z+1/2

loop_
_atom_site_type_symbol
_atom_site_label
_atom_site_fract_x
_atom_site_fract_y
_atom_site_fract_z
_atom_site_U_iso_or_equiv
_atom_site_adp_type
_atom_site_calc_flag
_atom_site_occupancy
_atom_site_symmetry_multiplicity
F F1 0.58488(7) 0.98624(8) 0.11639(4) 0.0290(2) Uani d 1 4
F F2 0.02275(8) 0.97367(8) 0.76918(5) 0.0339(3) Uani d 1 4
O O1 0.37960(8) 0.95183(9) 0.53830(5) 0.0225(3) Uani d 1 4
O O2 0.14871(8) 1.28848(8) 0.20259(5) 0.0238(3) Uani d 1 4
N N1 0.25088(9) 1.23815(10) 0.36231(6) 0.0205(3) Uani d 1 4
N N2 0.32537(9) 1.21463(10) 0.50457(5) 0.0193(3) Uani d 1 4
C C1 0.30030(12) 1.22156(12) 0.59151(7) 0.0211(3) Uani d 1 4
C C2 0.25940(11) 1.21368(11) 0.18359(7) 0.0203(3) Uani d 1 4
C C3 0.45165(11) 1.05403(12) 0.21953(7) 0.0210(3) Uani d 1 4
C C4 0.39919(12) 1.14642(12) 0.07918(7) 0.0245(3) Uani d 1 4
C C5 0.33984(11) 1.12752(12) 0.24310(6) 0.0195(3) Uani d 1 4
C C6 0.28663(11) 0.96039(12) 0.59366(7) 0.0196(3) Uani d 1 4
C C7 0.24230(11) 1.08848(12) 0.62013(6) 0.0189(3) Uani d 1 4
C C8 0.15072(11) 1.09088(12) 0.67872(7) 0.0217(3) Uani d 1 4
C C9 0.40565(12) 1.33344(13) 0.48144(7) 0.0248(3) Uani d 1 4
C C10 0.14906(12) 0.84193(13) 0.68378(7) 0.0239(3) Uani d 1 4
C C11 0.29049(12) 1.22389(12) 0.10290(7) 0.0236(3) Uani d 1 4
C C12 0.23894(11) 0.83887(12) 0.62461(7) 0.0222(3) Uani d 1 4
C C13 0.36823(12) 1.33886(12) 0.38570(7) 0.0240(4) Uani d 1 4
C C14 0.19724(11) 1.21598(12) 0.44037(6) 0.0206(3) Uani d 1 4
C C15 0.47692(11) 1.06297(12) 0.13855(7) 0.0223(3) Uani d 1 4
C C16 0.10847(12) 0.96840(13) 0.70989(7) 0.0241(4) Uani d 1 4
C C17 0.30169(11) 1.10785(12) 0.32918(7) 0.0211(3) Uani d 1 4
H H1c1 0.235801 1.295343 0.597024 0.0253 Uiso d 1 4
H H2c1 0.386945 1.24408 0.627648 0.0253 Uiso d 1 4
H H1c3 0.510721 0.997491 0.25954 0.0251 Uiso d 1 4
H H1c4 0.419502 1.150888 0.023184 0.0294 Uiso d 1 4
H H1c8 0.11748 1.177084 0.697131 0.026 Uiso d 1 4
H H1c9 0.504952 1.316125 0.497307 0.0297 Uiso d 1 4
H H2c9 0.372858 1.415883 0.504826 0.0297 Uiso d 1 4
H H1c10 0.116351 0.758191 0.705713 0.0286 Uiso d 1 4
H H1c11 0.236448 1.284933 0.063317 0.0283 Uiso d 1 4
H H1c12 0.26825 0.751886 0.605019 0.0266 Uiso d 1 4
H H1c13 0.335867 1.429715 0.368634 0.0288 Uiso d 1 4
H H2c13 0.448556 1.310747 0.361506 0.0288 Uiso d 1 4
H H1c14 0.151711 1.127692 0.438843 0.0247 Uiso d 1 4
H H2c14 0.138427 1.292231 0.450322 0.0247 Uiso d 1 4
H H1c17 0.229709 1.038565 0.326799 0.0253 Uiso d 1 4
H H2c17 0.382737 1.074935 0.36675 0.0253 Uiso d 1 4
H H2 0.1570(14) 1.2826(15) 0.2588(10) 0.0286 Uiso d 1 4
H H1 0.3808(15) 1.0424(16) 0.5183(9) 0.027 Uiso d 1 4

loop_
_atom_site_aniso_label
_atom_site_aniso_U_11
_atom_site_aniso_U_22
_atom_site_aniso_U_33
_atom_site_aniso_U_12
_atom_site_aniso_U_13
_atom_site_aniso_U_23
_atom_site_aniso_type_symbol
F1 0.0325(4) 0.0281(4) 0.0293(4) 0.0037(3) 0.0133(3) -0.0034(3) F
F2 0.0408(4) 0.0331(5) 0.0338(4) 0.0006(3) 0.0235(3) 0.0031(3) F
O1 0.0263(4) 0.0211(5) 0.0221(4) 0.0031(3) 0.0096(3) -0.0006(3) O
O2 0.0268(4) 0.0238(5) 0.0209(4) 0.0045(3) 0.0038(3) 0.0029(3) O
N1 0.0247(5) 0.0200(5) 0.0177(4) 0.0002(4) 0.0061(4) 0.0010(4) N
N2 0.0211(4) 0.0196(5) 0.0177(5) -0.0005(4) 0.0045(3) 0.0005(3) N
C1 0.0263(5) 0.0200(6) 0.0173(5) -0.0004(4) 0.0045(4) -0.0016(4) C
C2 0.0231(5) 0.0168(6) 0.0207(5) -0.0026(4) 0.0027(4) -0.0006(4) C
C3 0.0240(5) 0.0170(6) 0.0214(6) -0.0024(4) 0.0025(4) -0.0008(4) C
C4 0.0313(6) 0.0247(6) 0.0183(5) -0.0058(5) 0.0067(4) -0.0015(4) C
C5 0.0234(5) 0.0172(6) 0.0175(5) -0.0027(4) 0.0028(4) -0.0008(4) C
C6 0.0191(5) 0.0235(6) 0.0155(5) 0.0010(4) 0.0011(4) -0.0003(4) C
C7 0.0210(5) 0.0207(6) 0.0143(5) 0.0003(4) 0.0011(4) -0.0007(4) C
C8 0.0250(5) 0.0221(6) 0.0183(5) 0.0029(5) 0.0046(4) -0.0010(4) C
C9 0.0281(6) 0.0228(6) 0.0242(6) -0.0056(5) 0.0063(4) 0.0009(4) C
C10 0.0266(6) 0.0227(6) 0.0222(6) -0.0022(5) 0.0038(4) 0.0035(4) C
C11 0.0292(6) 0.0215(6) 0.0193(5) -0.0027(5) 0.0015(4) 0.0028(4) C
C12 0.0261(6) 0.0199(6) 0.0201(5) 0.0020(4) 0.0022(4) -0.0014(4) C
C13 0.0290(6) 0.0206(6) 0.0236(6) -0.0023(5) 0.0081(4) 0.0017(4) C
C14 0.0212(5) 0.0221(6) 0.0189(5) 0.0012(4) 0.0044(4) 0.0013(4) C
C15 0.0248(5) 0.0190(6) 0.0244(6) -0.0028(4) 0.0075(4) -0.0042(4) C
C16 0.0245(5) 0.0295(7) 0.0199(5) -0.0006(5) 0.0081(4) 0.0005(5) C
C17 0.0261(5) 0.0198(6) 0.0177(5) 0.0020(4) 0.0047(4) 0.0025(4) C

loop_
_atom_type_symbol
_atom_type_scat_dispersion_real
_atom_type_scat_dispersion_imag
_atom_type_scat_source
C 0.0181 0.0091 'International Tables Vol C tables 4.2.6.8 and 6.1.1.1'
H 0.0000 0.0000 'International Tables Vol C tables 4.2.6.8 and 6.1.1.1'
F 0.0727 0.0534 'International Tables Vol C tables 4.2.6.8 and 6.1.1.1'
N 0.0311 0.0180 'International Tables Vol C tables 4.2.6.8 and 6.1.1.1'
O 0.0492 0.0322 'International Tables Vol C tables 4.2.6.8 and 6.1.1.1'

loop_
_geom_angle_atom_site_label_1
_geom_angle_atom_site_label_2
_geom_angle_atom_site_label_3
_geom_angle
C6 O1 H1 102.5(10)
C2 O2 H2 104.6(9)
C13 N1 C14 103.64(8)
C13 N1 C17 111.71(9)
C14 N1 C17 111.82(9)
C1 N2 C9 112.60(8)
C1 N2 C14 115.28(9)
C9 N2 C14 102.96(8)
N2 C1 C7 112.49(9)
N2 C1 H1c1 109.47
N2 C1 H2c1 109.47
C7 C1 H1c1 109.47
C7 C1 H2c1 109.47
H1c1 C1 H2c1 106.28
O2 C2 C5 121.43(10)
O2 C2 C11 118.03(9)
C5 C2 C11 120.53(10)
C5 C3 C15 119.60(10)
C5 C3 H1c3 120.2
C15 C3 H1c3 120.2
C11 C4 C15 117.95(11)
C11 C4 H1c4 121.03
C15 C4 H1c4 121.03
C2 C5 C3 118.46(10)
C2 C5 C17 121.24(10)
C3 C5 C17 120.20(9)
O1 C6 C7 121.16(10)
O1 C6 C12 118.35(10)
C7 C6 C12 120.48(10)
C1 C7 C6 121.21(10)
C1 C7 C8 120.01(10)
C6 C7 C8 118.62(10)
C7 C8 C16 119.41(11)
C7 C8 H1c8 120.29
C16 C8 H1c8 120.29
N2 C9 C13 103.87(9)
N2 C9 H1c9 109.47
N2 C9 H2c9 109.47
C13 C9 H1c9 109.47
C13 C9 H2c9 109.47
H1c9 C9 H2c9 114.55
C12 C10 C16 118.04(11)
C12 C10 H1c10 120.98
C16 C10 H1c10 120.98
C2 C11 C4 120.53(10)
C2 C11 H1c11 119.73
C4 C11 H1c11 119.73
C6 C12 C10 120.64(11)
C6 C12 H1c12 119.68
C10 C12 H1c12 119.68
N1 C13 C9 105.99(9)
N1 C13 H1c13 109.47
N1 C13 H2c13 109.47
C9 C13 H1c13 109.47
C9 C13 H2c13 109.47
H1c13 C13 H2c13 112.74
N1 C14 N2 103.95(8)
N1 C14 H1c14 109.47
N1 C14 H2c14 109.47
N2 C14 H1c14 109.47
N2 C14 H2c14 109.47
H1c14 C14 H2c14 114.48
F1 C15 C3 118.37(9)
F1 C15 C4 118.77(10)
C3 C15 C4 122.85(11)
F2 C16 C8 118.27(11)
F2 C16 C10 118.96(11)
C8 C16 C10 122.77(11)
N1 C17 C5 111.70(9)
N1 C17 H1c17 109.47
N1 C17 H2c17 109.47
C5 C17 H1c17 109.47
C5 C17 H2c17 109.47
H1c17 C17 H2c17 107.14

loop_
_geom_bond_atom_site_label_1
_geom_bond_atom_site_label_2
_geom_bond_distance
F1 C15 1.3706(14)
F2 C16 1.3648(15)
O1 C6 1.3680(14)
O1 H1 0.937(16)
O2 C2 1.3628(14)
O2 H2 0.903(16)
N1 C13 1.4919(14)
N1 C14 1.4581(15)
N1 C17 1.4867(15)
N2 C1 1.4694(14)
N2 C9 1.4689(15)
N2 C14 1.4741(13)
C1 C7 1.5089(16)
C1 H1c1 0.96
C1 H2c1 0.96
C2 C5 1.4070(14)
C2 C11 1.3918(16)
C3 C5 1.3928(16)
C3 C15 1.3761(16)
C3 H1c3 0.96
C4 C11 1.3902(17)
C4 C15 1.3789(15)
C4 H1c4 0.96
C5 C17 1.5116(16)
C6 C7 1.4034(16)
C6 C12 1.3879(16)
C7 C8 1.3962(16)
C8 C16 1.3780(17)
C8 H1c8 0.96
C9 C13 1.5348(15)
C9 H1c9 0.96
C9 H2c9 0.96
C10 C12 1.3916(17)
C10 C16 1.3750(17)
C10 H1c10 0.96
C11 H1c11 0.96
C12 H1c12 0.96
C13 H1c13 0.96
C13 H2c13 0.96
C14 H1c14 0.96
C14 H2c14 0.96
C17 H1c17 0.96
C17 H2c17 0.96

loop_
_geom_hbond_atom_site_label_D
_geom_hbond_atom_site_label_H
_geom_hbond_atom_site_label_A
_geom_hbond_site_symmetry_A
_geom_hbond_distance_DH
_geom_hbond_distance_HA
_geom_hbond_distance_DA
_geom_hbond_angle_DHA
_geom_hbond_publ_flag
O1 H1 N2 . 0.937(16) 1.756(16) 2.6413(12) 156.2(14) y
O2 H2 N1 . 0.903(16) 1.821(15) 2.6579(12) 153.2(13) y
C11 H1c11 O1 2_555 0.96 2.44 3.4001(13) 174.43 y
C17 H2c17 O1 3_676 0.96 2.55 3.4837(13) 166 y

loop_
_cod_related_entry_id
_cod_related_entry_database
_cod_related_entry_code
1 ChemSpider 30658167
